data_2310347
loop_
_publ_author_name
'Bonefacic, A.'

_publ_section_title
;
 The crystal structure of mercuric sulphate monohydrate
;
_journal_name_full 'Acta Crystallographica (1,1948-23,1967)'
_journal_page_first 116
_journal_page_last 119
_journal_volume 14
_journal_year 1961
_chemical_formula_sum 'H2 Hg O5 S'
_chemical_name_systematic 'Hg (S O4) (H2 O)'
_space_group_IT_number 62
_symmetry_space_group_name_Hall '-P 2n 2a'
_symmetry_space_group_name_H-M 'P m c n'
_cell_angle_alpha 90
_cell_angle_beta 90
_cell_angle_gamma 90
_cell_formula_units_Z 4
_cell_length_a 5.42
_cell_length_b 8.94
_cell_length_c 7.82
_cell_volume 378.917
_citation_journal_id_ASTM ACCRA9
_cod_data_source_file Bonefacic_ACCRA9_1961_1439.cif
_cod_data_source_block H2Hg1O5S1
_cod_original_cell_volume 378.9165
_cod_original_sg_symbol_Hall '-P 2ac 2n (y,z,x)'
_cod_original_formula_sum 'H2 Hg1 O5 S1'
_cod_database_code 2310347

loop_
_symmetry_equiv_pos_as_xyz
x,y,z
-x,y+1/2,-z+1/2
-x+1/2,-y+1/2,z+1/2
x+1/2,-y,-z
-x,-y,-z
x,-y-1/2,z-1/2
x-1/2,y-1/2,-z-1/2
-x-1/2,y,z

loop_
_atom_site_label
_atom_site_type_symbol
_atom_site_fract_x
_atom_site_fract_y
_atom_site_fract_z
_atom_site_occupancy
_atom_site_U_iso_or_equiv
S1 S+6 -0.25 0.145 -0.094 1 0.0
O3 O-2 -0.25 0.019 -0.228 1 0.0
Hg1 Hg+2 0.25 0.208 0.133 1 0.0
O1 O-2 -0.25 0.087 0.048 1 0.0
O2 O-2 -0.017 0.241 -0.116 1 0.0
O4 O-2 0.25 0.47 0.13 1 0.0
